data_4088564
loop_
_publ_author_name
'Zhang, Fanjun'
'Jia, Jiong'
'Dong, Shuli'
'Wang, Wenguang'
'Tung, Chen-Ho'

_publ_section_title
;
 Hydride Transfer from Iron(II) Hydride Compounds to NAD(P)+ Analogues
;
_journal_issue 8
_journal_name_full Organometallics
_journal_page_first 1151
_journal_paper_doi 10.1021/acs.organomet.6b00179
_journal_volume 35
_journal_year 2016
_chemical_formula_moiety 'C49 H50 Fe N2 P2, 2(F6 P)'
_chemical_formula_sum 'C49 H50 F12 Fe N2 P4'
_chemical_formula_weight 1074.64
_space_group_crystal_system monoclinic
_space_group_IT_number 14
_space_group_name_Hall '-P 2ybc'
_space_group_name_H-M_alt 'P 1 21/c 1'
_atom_sites_solution_hydrogens geom
_atom_sites_solution_primary direct
_atom_sites_solution_secondary difmap
_audit_creation_date 2015-12-29
_audit_creation_method
;
Olex2 1.2-beta
(compiled 2015.11.10 svn.r3248 for OlexSys, GUI svn.r5133)
;
_cell_angle_alpha 90.00
_cell_angle_beta 113.079(5)
_cell_angle_gamma 90.00
_cell_formula_units_Z 4
_cell_length_a 16.680(10)
_cell_length_b 14.917(9)
_cell_length_c 20.694(13)
_cell_measurement_reflns_used 1717
_cell_measurement_temperature 173(2)
_cell_measurement_theta_max 18.029
_cell_measurement_theta_min 2.445
_cell_volume 4737(5)
_computing_molecular_graphics 'Olex2 (Dolomanov et al., 2009)'
_computing_publication_material 'Olex2 (Dolomanov et al., 2009)'
_computing_structure_refinement 'XL (Sheldrick, 2008)'
_computing_structure_solution
;
Superflip (Palatinus & Chapuis, 2007;Palatinus & van der Lee, 2008;
Palatinus et al., 2012)
;
_diffrn_ambient_temperature 173.15
_diffrn_measured_fraction_theta_full 0.994
_diffrn_measured_fraction_theta_max 0.994
_diffrn_measurement_device_type 'Bruker APEXII'
_diffrn_radiation_monochromator graphite
_diffrn_radiation_type MoK\a
_diffrn_radiation_wavelength 0.71000
_diffrn_reflns_av_R_equivalents 0.1539
_diffrn_reflns_av_unetI/netI 0.1662
_diffrn_reflns_limit_h_max 19
_diffrn_reflns_limit_h_min -19
_diffrn_reflns_limit_k_max 14
_diffrn_reflns_limit_k_min -17
_diffrn_reflns_limit_l_max 24
_diffrn_reflns_limit_l_min -24
_diffrn_reflns_number 28509
_diffrn_reflns_theta_full 25.00
_diffrn_reflns_theta_max 25.00
_diffrn_reflns_theta_min 2.44
_diffrn_source 'fine-focus sealed tube'
_exptl_absorpt_coefficient_mu 0.539
_exptl_absorpt_correction_T_max 0.9684
_exptl_absorpt_correction_T_min 0.9582
_exptl_crystal_density_diffrn 1.507
_exptl_crystal_density_method 'not measured'
_exptl_crystal_description rod
_exptl_crystal_F_000 2208
_exptl_crystal_size_max 0.08
_exptl_crystal_size_mid 0.07
_exptl_crystal_size_min 0.06
_refine_diff_density_max 1.304
_refine_diff_density_min -1.165
_refine_diff_density_rms 0.111
_refine_ls_extinction_method none
_refine_ls_goodness_of_fit_ref 1.034
_refine_ls_hydrogen_treatment mixed
_refine_ls_matrix_type full
_refine_ls_number_parameters 618
_refine_ls_number_reflns 8330
_refine_ls_number_restraints 43
_refine_ls_restrained_S_all 1.043
_refine_ls_R_factor_all 0.2178
_refine_ls_R_factor_gt 0.1139
_refine_ls_shift/su_max 0.002
_refine_ls_shift/su_mean 0.000
_refine_ls_structure_factor_coef Fsqd
_refine_ls_weighting_details 'calc w=1/[\s^2^(Fo^2^)+(0.0997P)^2^+39.0636P] where P=(Fo^2^+2Fc^2^)/3'
_refine_ls_weighting_scheme calc
_refine_ls_wR_factor_gt 0.2542
_refine_ls_wR_factor_ref 0.3094
_reflns_number_gt 4003
_reflns_number_total 8330
_reflns_threshold_expression >2sigma(I)
_cod_data_source_file om6b00179_si_002.cif
_cod_data_source_block '[CpFe(dppe)BzPy-CN][PF6]2'
_cod_database_code 4088564
_olex2_refinement_description
;
1. Fixed Uiso
 At 1.2 times of:
  All C(H) groups, All C(H,H) groups
 At 1.5 times of:
  All C(H,H,H) groups
2. Restrained distances
 F10-F12
 2.4 with sigma of 0.01
 F10-P3
 1.55 with sigma of 0.01
 F8-P3
 1.55 with sigma of 0.01
 F9-P3
 1.55 with sigma of 0.01
 F7-P3
 1.55 with sigma of 0.01
 F11-P3
 1.55 with sigma of 0.01
 F10-F11
 2.35 with sigma of 0.01
3. Uiso/Uaniso restraints and constraints
P3 \\sim F7 \\sim F8 \\sim F9 \\sim F10 \\sim F11 \\sim F12: within 1.7A with
sigma of 0.004 and sigma for terminal atoms of 0.08
4.a Secondary CH2 refined with riding coordinates:
 C11(H11A,H11B), C12(H12A,H12B), C43(H43A,H43B)
4.b Aromatic/amide H refined with riding coordinates:
 C14(H14), C15(H15), C16(H16), C17(H17), C18(H18), C20(H20), C21(H21),
 C22(H22), C23(H23), C24(H24), C26(H26), C27(H27), C28(H28), C29(H29), C30(H30),
  C32(H32), C33(H33), C34(H34), C35(H35), C36(H36), C39(H39), C40(H40),
 C41(H41), C42(H42), C45(H45), C46(H46), C47(H47), C48(H48), C49(H49)
4.c Idealised Me refined as rotating group:
 C6(H6A,H6B,H6C), C7(H7A,H7B,H7C), C8(H8A,H8B,H8C), C9(H9A,H9B,H9C), C10(H10A,
 H10B,H10C)
;
_olex2_submission_special_instructions 'No special instructions were received'

loop_
_space_group_symop_id
_space_group_symop_operation_xyz
1 'x, y, z'
2 '-x, y+1/2, -z+1/2'
3 '-x, -y, -z'
4 'x, -y-1/2, z-1/2'

loop_
_atom_site_label
_atom_site_type_symbol
_atom_site_fract_x
_atom_site_fract_y
_atom_site_fract_z
_atom_site_U_iso_or_equiv
_atom_site_adp_type
_atom_site_occupancy
_atom_site_calc_flag
_atom_site_refinement_flags_posn
_atom_site_refinement_flags_adp
Fe1 Fe 0.25116(9) 0.49840(10) 0.14185(7) 0.0305(4) Uani 1 d . .
P1 P 0.38062(17) 0.56413(18) 0.19149(13) 0.0333(6) Uani 1 d . .
P2 P 0.31260(17) 0.38243(18) 0.21194(13) 0.0334(6) Uani 1 d . .
N1 N 0.2260(5) 0.5553(6) 0.2123(4) 0.037(2) Uani 1 d . .
N2 N 0.1186(7) 0.6199(7) 0.3844(5) 0.065(3) Uani 1 d . .
C1 C 0.2134(7) 0.4483(8) 0.0378(5) 0.044(3) Uani 1 d . .
C2 C 0.2250(7) 0.5421(7) 0.0374(5) 0.037(2) Uani 1 d . .
C3 C 0.1662(6) 0.5822(7) 0.0641(5) 0.034(2) Uani 1 d . .
C4 C 0.1163(7) 0.5143(8) 0.0776(5) 0.046(3) Uani 1 d . .
C5 C 0.1459(8) 0.4311(8) 0.0649(6) 0.053(3) Uani 1 d . .
C6 C 0.2483(8) 0.3791(8) 0.0026(6) 0.066(4) Uani 1 d . .
H6A H 0.3021 0.4013 -0.0001 0.099 Uiso 1 calc GR .
H6B H 0.2050 0.3675 -0.0448 0.099 Uiso 1 calc GR .
H6C H 0.2604 0.3235 0.0300 0.099 Uiso 1 calc GR .
C7 C 0.2755(8) 0.5897(8) 0.0031(5) 0.053(3) Uani 1 d . .
H7A H 0.2896 0.6502 0.0227 0.080 Uiso 1 calc GR .
H7B H 0.2409 0.5935 -0.0475 0.080 Uiso 1 calc GR .
H7C H 0.3296 0.5568 0.0115 0.080 Uiso 1 calc GR .
C8 C 0.1522(8) 0.6800(7) 0.0703(6) 0.054(3) Uani 1 d . .
H8A H 0.1422 0.6911 0.1132 0.081 Uiso 1 calc GR .
H8B H 0.1013 0.6998 0.0295 0.081 Uiso 1 calc GR .
H8C H 0.2038 0.7132 0.0724 0.081 Uiso 1 calc GR .
C9 C 0.0418(8) 0.5260(10) 0.1031(7) 0.071(4) Uani 1 d . .
H9A H 0.0432 0.4767 0.1348 0.106 Uiso 1 calc GR .
H9B H -0.0142 0.5256 0.0626 0.106 Uiso 1 calc GR .
H9C H 0.0489 0.5832 0.1281 0.106 Uiso 1 calc GR .
C10 C 0.1027(9) 0.3415(9) 0.0611(8) 0.093(6) Uani 1 d . .
H10A H 0.1471 0.2944 0.0762 0.140 Uiso 1 calc GR .
H10B H 0.0621 0.3300 0.0126 0.140 Uiso 1 calc GR .
H10C H 0.0706 0.3419 0.0919 0.140 Uiso 1 calc GR .
C11 C 0.4274(6) 0.4116(8) 0.2642(5) 0.043(3) Uani 1 d . .
H11A H 0.4486 0.3780 0.3091 0.051 Uiso 1 calc R .
H11B H 0.4638 0.3947 0.2382 0.051 Uiso 1 calc R .
C12 C 0.4351(6) 0.5100(7) 0.2789(5) 0.040(3) Uani 1 d . .
H12A H 0.4971 0.5282 0.3010 0.048 Uiso 1 calc R .
H12B H 0.4058 0.5266 0.3105 0.048 Uiso 1 calc R .
C13 C 0.2680(8) 0.3580(7) 0.2773(6) 0.047(3) Uani 1 d . .
C14 C 0.1779(8) 0.3629(9) 0.2590(8) 0.071(4) Uani 1 d . .
H14 H 0.1416 0.3826 0.2132 0.085 Uiso 1 calc R .
C15 C 0.1405(9) 0.3404(9) 0.3049(8) 0.076(4) Uani 1 d . .
H15 H 0.0790 0.3428 0.2902 0.091 Uiso 1 calc R .
C16 C 0.1922(13) 0.3140(10) 0.3728(10) 0.101(6) Uani 1 d . .
H16 H 0.1669 0.2968 0.4048 0.121 Uiso 1 calc R .
C17 C 0.2791(13) 0.3135(12) 0.3920(8) 0.100(6) Uani 1 d . .
H17 H 0.3149 0.2984 0.4392 0.121 Uiso 1 calc R .
C18 C 0.3194(9) 0.3342(9) 0.3458(6) 0.067(4) Uani 1 d . .
H18 H 0.3810 0.3318 0.3612 0.081 Uiso 1 calc R .
C19 C 0.3195(6) 0.2712(6) 0.1776(5) 0.032(2) Uani 1 d . .
C20 C 0.2633(7) 0.2026(7) 0.1789(6) 0.047(3) Uani 1 d . .
H20 H 0.2229 0.2128 0.2002 0.057 Uiso 1 calc R .
C21 C 0.2658(7) 0.1174(8) 0.1488(6) 0.055(3) Uani 1 d . .
H21 H 0.2292 0.0701 0.1517 0.066 Uiso 1 calc R .
C22 C 0.3228(8) 0.1042(8) 0.1148(6) 0.052(3) Uani 1 d . .
H22 H 0.3230 0.0487 0.0924 0.062 Uiso 1 calc R .
C23 C 0.3790(8) 0.1726(8) 0.1140(6) 0.055(3) Uani 1 d . .
H23 H 0.4187 0.1635 0.0920 0.066 Uiso 1 calc R .
C24 C 0.3769(7) 0.2538(8) 0.1454(6) 0.047(3) Uani 1 d . .
H24 H 0.4162 0.2996 0.1449 0.056 Uiso 1 calc R .
C25 C 0.4655(6) 0.5540(7) 0.1570(5) 0.036(2) Uani 1 d . .
C26 C 0.4593(7) 0.4837(7) 0.1112(5) 0.039(3) Uani 1 d . .
H26 H 0.4096 0.4457 0.0953 0.047 Uiso 1 calc R .
C27 C 0.5272(8) 0.4697(7) 0.0888(5) 0.046(3) Uani 1 d . .
H27 H 0.5231 0.4220 0.0572 0.055 Uiso 1 calc R .
C28 C 0.6006(7) 0.5241(8) 0.1116(6) 0.050(3) Uani 1 d . .
H28 H 0.6459 0.5144 0.0955 0.060 Uiso 1 calc R .
C29 C 0.6066(7) 0.5927(8) 0.1582(6) 0.051(3) Uani 1 d . .
H29 H 0.6570 0.6296 0.1749 0.062 Uiso 1 calc R .
C30 C 0.5405(6) 0.6080(7) 0.1805(5) 0.037(2) Uani 1 d . .
H30 H 0.5455 0.6557 0.2123 0.044 Uiso 1 calc R .
C31 C 0.3790(6) 0.6827(7) 0.2119(6) 0.041(3) Uani 1 d . .
C32 C 0.3749(7) 0.7463(7) 0.1617(7) 0.048(3) Uani 1 d . .
H32 H 0.3794 0.7278 0.1193 0.058 Uiso 1 calc R .
C33 C 0.3645(7) 0.8360(9) 0.1728(7) 0.061(4) Uani 1 d . .
H33 H 0.3622 0.8795 0.1386 0.073 Uiso 1 calc R .
C34 C 0.3574(8) 0.8620(10) 0.2357(9) 0.077(5) Uani 1 d . .
H34 H 0.3483 0.9232 0.2435 0.093 Uiso 1 calc R .
C35 C 0.3635(9) 0.8004(11) 0.2846(9) 0.075(4) Uani 1 d . .
H35 H 0.3605 0.8189 0.3275 0.090 Uiso 1 calc R .
C36 C 0.3738(8) 0.7112(9) 0.2739(7) 0.063(4) Uani 1 d . .
H36 H 0.3774 0.6687 0.3091 0.075 Uiso 1 calc R .
C37 C 0.2036(7) 0.5933(8) 0.2497(6) 0.043(3) Uani 1 d . .
C38 C 0.1702(7) 0.6366(8) 0.2957(5) 0.044(3) Uani 1 d . .
C39 C 0.1560(10) 0.7319(10) 0.2944(7) 0.081(5) Uani 1 d . .
H39 H 0.1708 0.7702 0.2641 0.097 Uiso 1 calc R .
C40 C 0.1192(8) 0.7660(9) 0.3404(6) 0.062(3) Uani 1 d . .
H40 H 0.1080 0.8283 0.3413 0.075 Uiso 1 calc R .
C41 C 0.1006(11) 0.7099(9) 0.3821(7) 0.079(5) Uani 1 d . .
H41 H 0.0738 0.7328 0.4116 0.095 Uiso 1 calc R .
C42 C 0.1516(8) 0.5829(9) 0.3404(5) 0.055(3) Uani 1 d . .
H42 H 0.1615 0.5202 0.3411 0.066 Uiso 1 calc R .
C43 C 0.0917(19) 0.5518(12) 0.4252(10) 0.176(12) Uani 1 d . .
H43A H 0.0394 0.5200 0.3926 0.212 Uiso 1 calc R .
H43B H 0.1389 0.5070 0.4445 0.212 Uiso 1 calc R .
C44 C 0.0719(10) 0.5893(8) 0.4842(7) 0.061(4) Uani 1 d . .
C45 C 0.1340(9) 0.5882(8) 0.5533(8) 0.063(4) Uani 1 d . .
H45 H 0.1921 0.5701 0.5630 0.076 Uiso 1 calc R .
C46 C 0.1104(10) 0.6131(9) 0.6058(7) 0.066(4) Uani 1 d . .
H46 H 0.1528 0.6109 0.6526 0.079 Uiso 1 calc R .
C47 C 0.0301(12) 0.6407(10) 0.5952(10) 0.080(5) Uani 1 d . .
H47 H 0.0162 0.6581 0.6338 0.097 Uiso 1 calc R .
C48 C -0.0319(12) 0.6437(9) 0.5284(12) 0.089(5) Uani 1 d . .
H48 H -0.0889 0.6647 0.5198 0.106 Uiso 1 calc R .
C49 C -0.0116(9) 0.6170(9) 0.4752(7) 0.061(4) Uani 1 d . .
H49 H -0.0560 0.6167 0.4292 0.074 Uiso 1 calc R .
P3 P 0.3933(6) 0.6161(6) 0.4840(4) 0.171(3) Uani 1 d D U
F7 F 0.3452(10) 0.5447(11) 0.4298(10) 0.241(8) Uani 1 d D U
F8 F 0.3511(14) 0.6883(12) 0.4282(8) 0.259(9) Uani 1 d D U
F9 F 0.3097(8) 0.6192(15) 0.4990(8) 0.230(8) Uani 1 d D U
F10 F 0.4482(10) 0.7013(8) 0.5285(8) 0.362(17) Uani 1 d D U
F11 F 0.4302(11) 0.5475(11) 0.5446(8) 0.259(9) Uani 1 d D U
F12 F 0.4732(10) 0.5858(13) 0.4621(9) 0.337(14) Uani 1 d D U
P4 P 0.1116(3) 0.0393(4) 0.2817(2) 0.1030(19) Uani 1 d . .
F1 F 0.1041(12) 0.0806(11) 0.2090(6) 0.220(9) Uani 1 d . .
F2 F 0.0478(6) 0.1137(8) 0.2886(5) 0.126(4) Uani 1 d . .
F3 F 0.1904(6) 0.1022(7) 0.3207(5) 0.126(4) Uani 1 d . .
F4 F 0.1174(5) -0.0045(7) 0.3541(4) 0.102(3) Uani 1 d . .
F5 F 0.0321(7) -0.0253(8) 0.2409(5) 0.150(5) Uani 1 d . .
F6 F 0.1774(8) -0.0347(10) 0.2763(8) 0.198(8) Uani 1 d . .

loop_
_atom_site_aniso_label
_atom_site_aniso_U_11
_atom_site_aniso_U_22
_atom_site_aniso_U_33
_atom_site_aniso_U_23
_atom_site_aniso_U_13
_atom_site_aniso_U_12
Fe1 0.0302(7) 0.0321(8) 0.0280(7) 0.0005(7) 0.0099(5) -0.0004(7)
P1 0.0357(15) 0.0334(15) 0.0321(14) -0.0076(12) 0.0147(12) -0.0039(12)
P2 0.0344(15) 0.0355(15) 0.0339(14) 0.0064(12) 0.0173(12) 0.0042(12)
N1 0.036(5) 0.043(5) 0.032(5) -0.002(4) 0.014(4) -0.003(4)
N2 0.096(8) 0.053(7) 0.065(7) -0.014(5) 0.050(6) -0.028(6)
C1 0.049(7) 0.049(8) 0.023(5) -0.007(5) 0.003(5) 0.006(6)
C2 0.050(7) 0.033(6) 0.023(5) -0.005(4) 0.008(5) -0.003(5)
C3 0.025(5) 0.037(6) 0.029(5) 0.004(4) 0.001(4) 0.004(5)
C4 0.034(6) 0.050(8) 0.041(6) 0.010(5) 0.001(5) -0.002(6)
C5 0.050(7) 0.038(7) 0.048(7) 0.009(6) -0.003(6) -0.005(6)
C6 0.074(9) 0.060(8) 0.047(7) -0.019(6) 0.006(6) 0.009(7)
C7 0.063(8) 0.061(8) 0.034(6) 0.016(6) 0.018(6) 0.006(6)
C8 0.058(8) 0.051(7) 0.042(7) -0.008(6) 0.006(6) 0.018(6)
C9 0.042(7) 0.104(12) 0.065(8) 0.023(8) 0.019(6) 0.004(7)
C10 0.065(9) 0.066(10) 0.098(11) 0.023(8) -0.022(8) -0.042(8)
C11 0.028(6) 0.066(8) 0.032(6) 0.012(5) 0.009(5) -0.003(5)
C12 0.030(5) 0.049(7) 0.039(6) -0.001(5) 0.013(4) -0.006(5)
C13 0.062(8) 0.036(6) 0.056(7) 0.006(5) 0.037(6) -0.003(6)
C14 0.061(8) 0.076(10) 0.103(11) 0.040(8) 0.062(8) 0.024(7)
C15 0.071(9) 0.075(10) 0.115(12) 0.036(9) 0.072(10) 0.030(8)
C16 0.130(15) 0.074(11) 0.156(17) 0.055(11) 0.118(15) 0.040(11)
C17 0.125(15) 0.132(15) 0.069(10) 0.043(10) 0.063(10) 0.005(12)
C18 0.090(10) 0.092(10) 0.033(7) 0.009(7) 0.038(7) -0.005(8)
C19 0.033(6) 0.026(5) 0.037(6) 0.009(4) 0.012(5) 0.006(4)
C20 0.048(7) 0.048(7) 0.048(7) 0.005(6) 0.021(6) 0.006(6)
C21 0.045(7) 0.049(7) 0.060(8) -0.001(6) 0.009(6) 0.006(6)
C22 0.056(8) 0.053(8) 0.045(7) 0.002(6) 0.018(6) 0.014(6)
C23 0.069(8) 0.060(8) 0.038(6) 0.010(6) 0.023(6) 0.019(7)
C24 0.043(7) 0.048(7) 0.052(7) 0.003(6) 0.021(6) 0.012(6)
C25 0.034(6) 0.041(6) 0.038(6) 0.012(5) 0.020(5) 0.006(5)
C26 0.048(6) 0.040(7) 0.037(6) 0.001(5) 0.025(5) -0.001(5)
C27 0.069(8) 0.042(7) 0.038(6) 0.008(5) 0.034(6) 0.022(6)
C28 0.049(7) 0.067(9) 0.052(7) 0.006(6) 0.038(6) 0.003(6)
C29 0.038(6) 0.075(9) 0.041(6) 0.005(6) 0.016(5) 0.000(6)
C30 0.035(6) 0.037(6) 0.045(6) 0.001(5) 0.022(5) 0.001(5)
C31 0.031(6) 0.037(6) 0.049(7) -0.011(5) 0.011(5) 0.000(5)
C32 0.034(6) 0.033(7) 0.072(8) -0.020(6) 0.014(6) -0.012(5)
C33 0.030(6) 0.055(8) 0.090(10) -0.016(7) 0.014(6) -0.017(6)
C34 0.047(8) 0.046(9) 0.124(14) -0.051(9) 0.017(9) 0.000(7)
C35 0.056(9) 0.074(11) 0.094(12) -0.040(9) 0.027(8) -0.013(8)
C36 0.063(8) 0.060(9) 0.060(8) -0.031(7) 0.019(7) -0.003(7)
C37 0.040(6) 0.052(7) 0.036(6) 0.006(5) 0.015(5) -0.007(5)
C38 0.048(7) 0.058(8) 0.035(6) -0.003(5) 0.027(5) 0.004(6)
C39 0.124(13) 0.075(10) 0.077(10) 0.025(8) 0.075(10) 0.038(9)
C40 0.077(9) 0.066(9) 0.058(8) -0.010(7) 0.041(7) 0.004(7)
C41 0.143(14) 0.052(9) 0.079(10) -0.018(7) 0.083(10) -0.019(9)
C42 0.067(8) 0.070(9) 0.031(6) -0.018(6) 0.023(6) 0.006(7)
C43 0.39(4) 0.087(13) 0.169(19) -0.065(13) 0.24(2) -0.096(18)
C44 0.092(11) 0.047(8) 0.062(8) -0.001(6) 0.049(8) -0.023(7)
C45 0.062(9) 0.037(7) 0.095(11) 0.010(7) 0.035(8) 0.012(6)
C46 0.075(10) 0.062(9) 0.049(8) 0.009(7) 0.014(7) -0.024(8)
C47 0.090(12) 0.082(11) 0.096(13) -0.005(9) 0.065(11) -0.022(10)
C48 0.089(12) 0.036(8) 0.158(18) 0.000(10) 0.066(13) -0.007(8)
C49 0.062(9) 0.058(9) 0.052(8) 0.009(6) 0.011(7) -0.016(7)
P3 0.190(8) 0.228(9) 0.104(5) 0.033(6) 0.066(5) 0.039(7)
F7 0.159(14) 0.27(2) 0.26(2) -0.049(17) 0.043(14) 0.045(14)
F8 0.35(2) 0.26(2) 0.178(15) 0.089(15) 0.112(16) 0.063(18)
F9 0.114(10) 0.40(3) 0.163(13) 0.012(15) 0.034(10) -0.008(13)
F10 0.29(2) 0.272(19) 0.261(18) -0.211(16) -0.179(16) 0.158(16)
F11 0.221(16) 0.39(3) 0.209(16) 0.138(17) 0.126(14) 0.103(17)
F12 0.118(11) 0.71(4) 0.221(17) 0.11(2) 0.104(12) -0.005(19)
P4 0.100(3) 0.162(5) 0.065(3) -0.043(3) 0.051(3) -0.076(4)
F1 0.33(2) 0.252(17) 0.117(9) -0.045(10) 0.135(12) -0.191(16)
F2 0.093(7) 0.169(10) 0.131(8) 0.033(7) 0.059(6) -0.014(7)
F3 0.085(6) 0.166(9) 0.155(9) -0.088(7) 0.079(6) -0.073(6)
F4 0.084(6) 0.157(9) 0.065(5) 0.003(6) 0.030(4) 0.017(6)
F5 0.147(9) 0.202(12) 0.089(7) -0.031(7) 0.032(6) -0.121(9)
F6 0.159(11) 0.243(15) 0.272(16) -0.169(14) 0.171(12) -0.086(11)

loop_
_atom_type_symbol
_atom_type_description
_atom_type_scat_dispersion_real
_atom_type_scat_dispersion_imag
_atom_type_scat_source
C C 0.0033 0.0016 'International Tables Vol C Tables 4.2.6.8 and 6.1.1.4'
H H 0.0000 0.0000 'International Tables Vol C Tables 4.2.6.8 and 6.1.1.4'
F F 0.0171 0.0103 'International Tables Vol C Tables 4.2.6.8 and 6.1.1.4'
Fe Fe 0.3463 0.8444 'International Tables Vol C Tables 4.2.6.8 and 6.1.1.4'
N N 0.0061 0.0033 'International Tables Vol C Tables 4.2.6.8 and 6.1.1.4'
P P 0.1023 0.0942 'International Tables Vol C Tables 4.2.6.8 and 6.1.1.4'

loop_
_geom_angle_atom_site_label_1
_geom_angle_atom_site_label_2
_geom_angle_atom_site_label_3
_geom_angle
P1 Fe1 P2 85.77(11)
N1 Fe1 P1 85.1(3)
N1 Fe1 P2 91.8(3)
N1 Fe1 C1 151.6(4)
N1 Fe1 C2 129.2(4)
N1 Fe1 C3 92.2(4)
N1 Fe1 C4 86.1(4)
N1 Fe1 C5 115.5(5)
C1 Fe1 P1 118.1(3)
C1 Fe1 P2 105.3(3)
C1 Fe1 C2 38.7(4)
C1 Fe1 C4 65.6(4)
C2 Fe1 P1 96.3(3)
C2 Fe1 P2 139.0(3)
C3 Fe1 P1 109.5(3)
C3 Fe1 P2 164.5(3)
C3 Fe1 C1 65.7(4)
C3 Fe1 C2 39.6(4)
C3 Fe1 C4 38.9(4)
C3 Fe1 C5 65.8(4)
C4 Fe1 P1 146.7(3)
C4 Fe1 P2 126.5(3)
C4 Fe1 C2 65.6(4)
C5 Fe1 P1 158.6(4)
C5 Fe1 P2 99.0(3)
C5 Fe1 C1 40.5(4)
C5 Fe1 C2 66.4(4)
C5 Fe1 C4 38.5(4)
C12 P1 Fe1 105.9(3)
C25 P1 Fe1 123.0(4)
C25 P1 C12 100.7(4)
C31 P1 Fe1 115.8(3)
C31 P1 C12 104.0(5)
C31 P1 C25 104.8(5)
C11 P2 Fe1 107.8(4)
C13 P2 Fe1 114.9(4)
C13 P2 C11 104.1(5)
C13 P2 C19 102.4(5)
C19 P2 Fe1 122.3(3)
C19 P2 C11 103.5(5)
C37 N1 Fe1 173.1(9)
C41 N2 C43 124.9(12)
C42 N2 C41 121.2(11)
C42 N2 C43 113.2(11)
C2 C1 Fe1 70.8(6)
C2 C1 C5 107.6(10)
C2 C1 C6 126.7(11)
C5 C1 Fe1 68.9(6)
C5 C1 C6 124.5(11)
C6 C1 Fe1 135.5(8)
C1 C2 Fe1 70.5(6)
C1 C2 C3 107.2(10)
C1 C2 C7 125.7(10)
C3 C2 Fe1 68.6(5)
C3 C2 C7 126.2(9)
C7 C2 Fe1 134.7(7)
C2 C3 Fe1 71.8(5)
C2 C3 C8 126.7(10)
C4 C3 Fe1 72.0(6)
C4 C3 C2 108.9(9)
C4 C3 C8 124.2(10)
C8 C3 Fe1 126.9(7)
C3 C4 Fe1 69.0(5)
C3 C4 C9 127.4(11)
C5 C4 Fe1 69.8(6)
C5 C4 C3 108.7(10)
C5 C4 C9 123.9(11)
C9 C4 Fe1 126.6(7)
C1 C5 Fe1 70.6(6)
C1 C5 C10 124.0(12)
C4 C5 Fe1 71.7(6)
C4 C5 C1 107.3(10)
C4 C5 C10 126.9(12)
C10 C5 Fe1 134.7(8)
C12 C11 P2 109.7(7)
C11 C12 P1 105.0(7)
C14 C13 P2 119.8(9)
C18 C13 P2 123.0(9)
C18 C13 C14 117.2(11)
C15 C14 C13 122.3(13)
C14 C15 C16 120.1(13)
C17 C16 C15 118.1(13)
C16 C17 C18 123.2(15)
C13 C18 C17 119.0(14)
C20 C19 P2 120.9(8)
C24 C19 P2 121.1(8)
C24 C19 C20 117.9(10)
C19 C20 C21 120.7(10)
C22 C21 C20 119.2(12)
C23 C22 C21 119.7(11)
C24 C23 C22 119.8(11)
C23 C24 C19 122.6(11)
C26 C25 P1 117.9(8)
C26 C25 C30 119.1(9)
C30 C25 P1 122.6(8)
C25 C26 C27 119.0(10)
C28 C27 C26 121.4(10)
C29 C28 C27 118.9(10)
C30 C29 C28 120.7(11)
C29 C30 C25 120.8(10)
C32 C31 P1 119.4(8)
C36 C31 P1 121.6(9)
C36 C31 C32 118.7(11)
C33 C32 C31 120.6(12)
C32 C33 C34 118.9(13)
C35 C34 C33 120.0(13)
C34 C35 C36 121.4(14)
C35 C36 C31 120.2(14)
N1 C37 C38 175.7(12)
C37 C38 C39 122.5(10)
C42 C38 C37 116.3(10)
C42 C38 C39 121.2(10)
C40 C39 C38 117.0(11)
C41 C40 C39 119.1(13)
C40 C41 N2 122.4(12)
C38 C42 N2 118.9(11)
C44 C43 N2 114.8(12)
C45 C44 C43 121.3(17)
C49 C44 C43 122.1(17)
C49 C44 C45 116.2(11)
C46 C45 C44 119.3(13)
C47 C46 C45 123.0(14)
C46 C47 C48 119.3(15)
C49 C48 C47 119.3(15)
C48 C49 C44 122.8(14)
F7 P3 F8 89.0(11)
F7 P3 F9 85.0(11)
F7 P3 F10 168.3(12)
F7 P3 F11 93.6(11)
F7 P3 F12 81.7(10)
F8 P3 F9 86.9(11)
F8 P3 F10 82.4(11)
F8 P3 F11 173.9(11)
F8 P3 F12 99.7(11)
F9 P3 F10 102.4(12)
F9 P3 F11 87.8(10)
F9 P3 F12 165.0(12)
F10 P3 F12 91.9(7)
F11 P3 F10 95.8(6)
F11 P3 F12 86.1(10)
F1 P4 F4 178.5(6)
F1 P4 F5 89.5(6)
F1 P4 F6 90.2(9)
F2 P4 F1 90.4(9)
F2 P4 F4 89.8(5)
F2 P4 F5 91.3(7)
F2 P4 F6 178.7(7)
F3 P4 F1 89.7(6)
F3 P4 F2 89.5(6)
F3 P4 F4 91.8(6)
F3 P4 F5 178.9(6)
F3 P4 F6 89.4(6)
F5 P4 F4 89.0(5)
F5 P4 F6 89.8(7)
F6 P4 F4 89.5(8)

loop_
_geom_bond_atom_site_label_1
_geom_bond_atom_site_label_2
_geom_bond_distance
Fe1 P1 2.223(3)
Fe1 P2 2.232(3)
Fe1 N1 1.872(9)
Fe1 C1 2.128(10)
Fe1 C2 2.133(10)
Fe1 C3 2.091(9)
Fe1 C4 2.130(10)
Fe1 C5 2.105(11)
P1 C12 1.860(10)
P1 C25 1.824(10)
P1 C31 1.821(11)
P2 C11 1.844(10)
P2 C13 1.817(11)
P2 C19 1.827(10)
N1 C37 1.133(12)
N2 C41 1.372(16)
N2 C42 1.351(13)
N2 C43 1.497(17)
C1 C2 1.412(14)
C1 C5 1.465(16)
C1 C6 1.505(15)
C2 C3 1.431(14)
C2 C7 1.478(14)
C3 C4 1.407(14)
C3 C8 1.491(14)
C4 C5 1.397(15)
C4 C9 1.539(15)
C5 C10 1.506(16)
C11 C12 1.494(14)
C13 C14 1.401(16)
C13 C18 1.385(15)
C14 C15 1.367(16)
C15 C16 1.39(2)
C16 C17 1.34(2)
C17 C18 1.403(17)
C19 C20 1.396(14)
C19 C24 1.388(14)
C20 C21 1.422(15)
C21 C22 1.401(15)
C22 C23 1.390(16)
C23 C24 1.381(15)
C25 C26 1.391(13)
C25 C30 1.405(13)
C26 C27 1.398(14)
C27 C28 1.388(15)
C28 C29 1.382(15)
C29 C30 1.372(14)
C31 C32 1.388(15)
C31 C36 1.387(15)
C32 C33 1.381(15)
C33 C34 1.406(19)
C34 C35 1.34(2)
C35 C36 1.370(18)
C37 C38 1.432(15)
C38 C39 1.440(17)
C38 C42 1.350(15)
C39 C40 1.413(16)
C40 C41 1.325(16)
C43 C44 1.493(17)
C44 C45 1.399(18)
C44 C49 1.392(18)
C45 C46 1.344(18)
C46 C47 1.335(19)
C47 C48 1.37(2)
C48 C49 1.33(2)
P3 F7 1.525(9)
P3 F8 1.534(9)
P3 F9 1.544(9)
P3 F10 1.626(9)
P3 F11 1.546(9)
P3 F12 1.630(15)
P4 F1 1.585(12)
P4 F2 1.583(12)
P4 F3 1.557(9)
P4 F4 1.603(9)
P4 F5 1.588(9)
P4 F6 1.591(14)
